data_2209043
loop_
_publ_author_name
'Marilia S. Costa'
'Nubia Boechat'
'Vitor F. Ferreira'
'Solange M. S. V. Wardell'
'Janet M. S. Skakle'

_publ_section_title
;
 4-Difluoromethyl-1-(2,5-dimethoxyphenyl)-1<i>H</i>-1,2,3-triazole
;
_journal_coeditor_code WN2023
_journal_issue 5
_journal_name_full 'Acta Crystallographica Section E'
_journal_page_first o2048
_journal_page_last o2050
_journal_paper_doi 10.1107/S1600536806013924
_journal_volume 62
_journal_year 2006
_chemical_formula_iupac 'C11 H11 F2 N3 O2'
_chemical_formula_moiety 'C11 H11 F2 N3 O2'
_chemical_formula_sum 'C11 H11 F2 N3 O2'
_chemical_formula_weight 255.23
_chemical_name_systematic
;
4-Difluoromethyl-1-(2,5-dimethoxyphenyl)-1H-1,2,3-triazole
;
_space_group_IT_number 14
_symmetry_cell_setting monoclinic
_symmetry_space_group_name_Hall '-P 2ybc'
_symmetry_space_group_name_H-M 'P 1 21/c 1'
_atom_sites_solution_hydrogens difmap
_atom_sites_solution_primary direct
_atom_sites_solution_secondary difmap
_audit_creation_method SHELXL-97
_cell_angle_alpha 90.00
_cell_angle_beta 105.247(3)
_cell_angle_gamma 90.00
_cell_formula_units_Z 4
_cell_length_a 13.4574(6)
_cell_length_b 11.4815(5)
_cell_length_c 7.3719(2)
_cell_measurement_reflns_used 2600
_cell_measurement_temperature 120(2)
_cell_measurement_theta_max 27.48
_cell_measurement_theta_min 2.91
_cell_volume 1098.95(8)
_computing_cell_refinement
;
DENZO (Otwinowski & Minor, 1997) and COLLECT
;
_computing_data_collection 'COLLECT (Hooft, 1998)'
_computing_data_reduction
;
DENZO and COLLECT
;
_computing_molecular_graphics
;
ORTEP-3 for Windows (Farrugia, 1997)
;
_computing_publication_material 'CIFTAB (Sheldrick, 1997)'
_computing_structure_refinement
;
OSCAIL and SHELXL97 (Sheldrick, 1997)
;
_computing_structure_solution
;
OSCAIL (McArdle, 2003) and SHELXS97 (Sheldrick, 1997)
;
_diffrn_ambient_temperature 120(2)
_diffrn_detector_area_resol_mean 9.091
_diffrn_measured_fraction_theta_full 0.999
_diffrn_measured_fraction_theta_max 0.999
_diffrn_measurement_device_type 'Nonius KappaCCD'
_diffrn_measurement_method '\f and \w'
_diffrn_radiation_monochromator '10 cm confocal mirrors'
_diffrn_radiation_source 'Bruker--Nonius FR591 rotating anode'
_diffrn_radiation_type MoK\a
_diffrn_radiation_wavelength 0.71073
_diffrn_reflns_av_R_equivalents 0.0526
_diffrn_reflns_av_sigmaI/netI 0.0346
_diffrn_reflns_limit_h_max 17
_diffrn_reflns_limit_h_min -17
_diffrn_reflns_limit_k_max 14
_diffrn_reflns_limit_k_min -14
_diffrn_reflns_limit_l_max 9
_diffrn_reflns_limit_l_min -9
_diffrn_reflns_number 14882
_diffrn_reflns_theta_full 27.46
_diffrn_reflns_theta_max 27.46
_diffrn_reflns_theta_min 3.14
_diffrn_standards_decay_% 0
_diffrn_standards_number 0
_exptl_absorpt_coefficient_mu 0.131
_exptl_absorpt_correction_T_max 1.0000
_exptl_absorpt_correction_T_min 0.8215
_exptl_absorpt_correction_type multi-scan
_exptl_absorpt_process_details '(SADABS; Sheldrick, 2003)'
_exptl_crystal_colour colourless
_exptl_crystal_density_diffrn 1.543
_exptl_crystal_density_method 'not measured'
_exptl_crystal_description shard
_exptl_crystal_F_000 528
_exptl_crystal_size_max 0.14
_exptl_crystal_size_mid 0.12
_exptl_crystal_size_min 0.05
_refine_diff_density_max 0.260
_refine_diff_density_min -0.239
_refine_ls_extinction_coef 0.021(3)
_refine_ls_extinction_expression Fc^*^=kFc[1+0.001xFc^2^\l^3^/sin(2\q)]^-1/4^
_refine_ls_extinction_method SHELXL97
_refine_ls_goodness_of_fit_ref 1.058
_refine_ls_hydrogen_treatment mixed
_refine_ls_matrix_type full
_refine_ls_number_parameters 167
_refine_ls_number_reflns 2510
_refine_ls_number_restraints 0
_refine_ls_restrained_S_all 1.058
_refine_ls_R_factor_all 0.0581
_refine_ls_R_factor_gt 0.0420
_refine_ls_shift/su_max 0.000
_refine_ls_shift/su_mean 0.000
_refine_ls_structure_factor_coef Fsqd
_refine_ls_weighting_details 'w=1/[\s^2^(Fo^2^)+(0.0488P)^2^+0.501P] where P=(Fo^2^+2Fc^2^)/3'
_refine_ls_weighting_scheme calc
_refine_ls_wR_factor_gt 0.1013
_refine_ls_wR_factor_ref 0.1103
_reflns_number_gt 1975
_reflns_number_total 2510
_reflns_threshold_expression I>2\s(I)
_cod_data_source_file wn2023.cif
_cod_data_source_block I
_cod_original_cell_volume 1098.95(7)
_cod_original_sg_symbol_H-M 'P 21/c'
_cod_database_code 2209043
_cod_database_fobs_code 2209043

loop_
_symmetry_equiv_pos_as_xyz
'x, y, z'
'x, -y+1/2, z+1/2'
'-x, -y, -z'
'-x, y-1/2, -z-1/2'

loop_
_atom_site_type_symbol
_atom_site_label
_atom_site_fract_x
_atom_site_fract_y
_atom_site_fract_z
_atom_site_U_iso_or_equiv
_atom_site_adp_type
_atom_site_calc_flag
_atom_site_refinement_flags
_atom_site_occupancy
N N1 0.24556(10) 0.76731(11) 0.21516(18) 0.0190(3) Uani d . 1
N N2 0.25076(10) 0.87928(11) 0.15679(18) 0.0218(3) Uani d . 1
N N3 0.15878(10) 0.92462(11) 0.13265(19) 0.0231(3) Uani d . 1
C C4 0.09560(12) 0.84281(14) 0.1761(2) 0.0211(3) Uani d . 1
C C41 -0.01440(13) 0.86907(14) 0.1624(2) 0.0258(4) Uani d . 1
H H41 -0.0524 0.8858 0.0291 0.035(5) Uiso calc R 1
F F41 -0.05715(8) 0.77552(9) 0.22864(16) 0.0367(3) Uani d . 1
F F42 -0.02215(8) 0.96095(10) 0.27463(17) 0.0414(3) Uani d . 1
C C5 0.14916(12) 0.74227(14) 0.2272(2) 0.0213(3) Uani d . 1
H H5 0.1350 0.6622 0.2711 0.028(5) Uiso d R 1
C C6 0.33404(12) 0.69383(13) 0.2450(2) 0.0193(3) Uani d . 1
C C7 0.32268(12) 0.58104(14) 0.1701(2) 0.0200(3) Uani d . 1
O O7 0.22486(9) 0.54727(9) 0.08105(16) 0.0247(3) Uani d . 1
C C71 0.21121(14) 0.42979(14) 0.0163(2) 0.0260(4) Uani d . 1
H H71A 0.2503 0.4168 -0.0769 0.039 Uiso calc R 1
H H71B 0.1380 0.4152 -0.0415 0.039 Uiso calc R 1
H H71C 0.2360 0.3767 0.1227 0.039 Uiso calc R 1
C C8 0.41010(12) 0.51322(14) 0.1909(2) 0.0221(3) Uani d . 1
H H8 0.4042 0.4368 0.1399 0.027 Uiso calc R 1
C C9 0.50675(13) 0.55602(14) 0.2860(2) 0.0226(4) Uani d . 1
H H9 0.5663 0.5091 0.2981 0.027 Uiso calc R 1
C C10 0.51596(12) 0.66705(14) 0.3629(2) 0.0206(3) Uani d . 1
O O10 0.60716(8) 0.71525(10) 0.46465(16) 0.0246(3) Uani d . 1
C C101 0.69796(12) 0.64907(15) 0.4723(2) 0.0246(4) Uani d . 1
H H10A 0.6929 0.5732 0.5302 0.037 Uiso calc R 1
H H10B 0.7582 0.6911 0.5473 0.037 Uiso calc R 1
H H10C 0.7051 0.6375 0.3446 0.037 Uiso calc R 1
C C11 0.42913(12) 0.73624(14) 0.3421(2) 0.0197(3) Uani d . 1
H H11 0.4351 0.8124 0.3944 0.024 Uiso calc R 1

loop_
_atom_site_aniso_label
_atom_site_aniso_U_11
_atom_site_aniso_U_22
_atom_site_aniso_U_33
_atom_site_aniso_U_12
_atom_site_aniso_U_13
_atom_site_aniso_U_23
N1 0.0162(7) 0.0173(6) 0.0240(7) 0.0003(5) 0.0061(5) 0.0001(5)
N2 0.0218(7) 0.0164(7) 0.0273(7) 0.0013(5) 0.0068(5) 0.0013(5)
N3 0.0193(7) 0.0210(7) 0.0282(7) 0.0032(6) 0.0050(5) -0.0004(5)
C4 0.0180(8) 0.0217(8) 0.0231(8) -0.0002(6) 0.0044(6) -0.0023(6)
C41 0.0208(8) 0.0227(8) 0.0333(9) -0.0003(7) 0.0063(7) -0.0023(7)
F41 0.0208(5) 0.0346(6) 0.0561(7) -0.0003(4) 0.0124(5) 0.0076(5)
F42 0.0264(6) 0.0381(7) 0.0607(8) 0.0041(5) 0.0132(5) -0.0195(5)
C5 0.0176(8) 0.0214(8) 0.0249(8) -0.0017(6) 0.0058(6) -0.0004(6)
C6 0.0185(8) 0.0185(8) 0.0224(7) 0.0024(6) 0.0080(6) 0.0013(6)
C7 0.0184(8) 0.0201(8) 0.0218(7) -0.0011(6) 0.0057(6) 0.0004(6)
O7 0.0193(6) 0.0192(6) 0.0334(6) -0.0002(5) 0.0031(5) -0.0056(5)
C71 0.0284(9) 0.0190(8) 0.0295(8) -0.0025(7) 0.0059(7) -0.0037(6)
C8 0.0223(8) 0.0183(8) 0.0265(8) -0.0001(6) 0.0076(6) -0.0013(6)
C9 0.0208(8) 0.0206(8) 0.0275(8) 0.0028(6) 0.0082(6) 0.0002(6)
C10 0.0169(8) 0.0210(8) 0.0240(8) -0.0023(6) 0.0054(6) 0.0008(6)
O10 0.0162(6) 0.0223(6) 0.0340(6) 0.0004(5) 0.0042(5) -0.0040(5)
C101 0.0171(8) 0.0246(8) 0.0320(9) 0.0028(6) 0.0063(6) 0.0020(7)
C11 0.0200(8) 0.0176(8) 0.0229(8) 0.0001(6) 0.0080(6) -0.0001(6)

loop_
_atom_type_symbol
_atom_type_description
_atom_type_scat_dispersion_real
_atom_type_scat_dispersion_imag
_atom_type_scat_source
C C 0.0033 0.0016 'International Tables Vol C Tables 4.2.6.8 and 6.1.1.4'
H H 0.0000 0.0000 'International Tables Vol C Tables 4.2.6.8 and 6.1.1.4'
N N 0.0061 0.0033 'International Tables Vol C Tables 4.2.6.8 and 6.1.1.4'
O O 0.0106 0.0060 'International Tables Vol C Tables 4.2.6.8 and 6.1.1.4'
F F 0.0171 0.0103 'International Tables Vol C Tables 4.2.6.8 and 6.1.1.4'

loop_
_geom_angle_atom_site_label_1
_geom_angle_atom_site_label_2
_geom_angle_atom_site_label_3
_geom_angle
C5 N1 N2 110.52(13)
C5 N1 C6 129.69(13)
N2 N1 C6 119.71(12)
N3 N2 N1 106.99(12)
N2 N3 C4 108.67(13)
N3 C4 C5 109.43(14)
N3 C4 C41 121.09(14)
C5 C4 C41 129.48(15)
F42 C41 F41 106.56(13)
F42 C41 C4 110.47(13)
F41 C41 C4 108.72(13)
F42 C41 H41 110.3
F41 C41 H41 110.3
C4 C41 H41 110.3
N1 C5 C4 104.39(14)
N1 C5 H5 118.6
C4 C5 H5 137.0
C11 C6 C7 121.39(14)
C11 C6 N1 119.55(14)
C7 C6 N1 119.03(14)
O7 C7 C8 125.29(14)
O7 C7 C6 116.37(13)
C8 C7 C6 118.34(14)
C7 O7 C71 116.94(12)
O7 C71 H71A 109.5
O7 C71 H71B 109.5
H71A C71 H71B 109.5
O7 C71 H71C 109.5
H71A C71 H71C 109.5
H71B C71 H71C 109.5
C7 C8 C9 120.67(15)
C7 C8 H8 119.7
C9 C8 H8 119.7
C10 C9 C8 120.03(15)
C10 C9 H9 120.0
C8 C9 H9 120.0
O10 C10 C9 124.31(14)
O10 C10 C11 115.76(14)
C9 C10 C11 119.92(15)
C10 O10 C101 116.05(12)
O10 C101 H10A 109.5
O10 C101 H10B 109.5
H10A C101 H10B 109.5
O10 C101 H10C 109.5
H10A C101 H10C 109.5
H10B C101 H10C 109.5
C6 C11 C10 119.61(14)
C6 C11 H11 120.2
C10 C11 H11 120.2

loop_
_geom_bond_atom_site_label_1
_geom_bond_atom_site_label_2
_geom_bond_distance
N1 C5 1.354(2)
N1 N2 1.3633(18)
N1 C6 1.4284(19)
N2 N3 1.3111(19)
N3 C4 1.360(2)
C4 C5 1.361(2)
C4 C41 1.488(2)
C41 F42 1.3614(19)
C41 F41 1.3677(19)
C41 H41 1.0000
C5 H5 1.0095
C6 C11 1.380(2)
C6 C7 1.400(2)
C7 O7 1.3637(19)
C7 C8 1.385(2)
O7 C71 1.4266(19)
C71 H71A 0.9800
C71 H71B 0.9800
C71 H71C 0.9800
C8 C9 1.395(2)
C8 H8 0.9500
C9 C10 1.387(2)
C9 H9 0.9500
C10 O10 1.3752(18)
C10 C11 1.388(2)
O10 C101 1.4274(19)
C101 H10A 0.9800
C101 H10B 0.9800
C101 H10C 0.9800
C11 H11 0.9500

loop_
_geom_torsion_atom_site_label_1
_geom_torsion_atom_site_label_2
_geom_torsion_atom_site_label_3
_geom_torsion_atom_site_label_4
_geom_torsion
C5 N1 N2 N3 0.16(16)
C6 N1 N2 N3 177.20(12)
N1 N2 N3 C4 0.33(16)
N2 N3 C4 C5 -0.70(18)
N2 N3 C4 C41 179.89(13)
N3 C4 C41 F42 -58.4(2)
C5 C4 C41 F42 122.30(18)
N3 C4 C41 F41 -175.02(13)
C5 C4 C41 F41 5.7(2)
N2 N1 C5 C4 -0.56(17)
C6 N1 C5 C4 -177.23(14)
N3 C4 C5 N1 0.76(17)
C41 C4 C5 N1 -179.90(15)
C5 N1 C6 C11 -138.24(17)
N2 N1 C6 C11 45.36(19)
C5 N1 C6 C7 43.6(2)
N2 N1 C6 C7 -132.84(15)
C11 C6 C7 O7 178.38(13)
N1 C6 C7 O7 -3.5(2)
C11 C6 C7 C8 -1.8(2)
N1 C6 C7 C8 176.34(13)
C8 C7 O7 C71 4.7(2)
C6 C7 O7 C71 -175.52(13)
O7 C7 C8 C9 -179.53(14)
C6 C7 C8 C9 0.7(2)
C7 C8 C9 C10 0.8(2)
C8 C9 C10 O10 177.57(14)
C8 C9 C10 C11 -1.2(2)
C9 C10 O10 C101 6.7(2)
C11 C10 O10 C101 -174.54(13)
C7 C6 C11 C10 1.5(2)
N1 C6 C11 C10 -176.70(13)
O10 C10 C11 C6 -178.78(13)
C9 C10 C11 C6 0.1(2)

loop_
_cod_related_entry_id
_cod_related_entry_database
_cod_related_entry_code
1 ChemSpider 17233800
